data_2101484
loop_
_publ_author_name
'Pilati, T.'
'Demartin, F.'
'Gramaccioli, C. M.'

_publ_section_title
;
 Atomic displacement parameters for garnets: a lattice-dynamical
 evaluation
;
_journal_issue 2
_journal_name_full 'Acta Crystallographica Section B'
_journal_page_first 239
_journal_page_last 250
_journal_paper_doi 10.1107/S0108768195010925
_journal_volume 52
_journal_year 1996
_chemical_compound_source 'Val Malenco, Italy'
_chemical_formula_sum 'Ca3 Fe2 O12 Si3'
_chemical_name_mineral Andradite
_space_group_crystal_system cubic
_space_group_IT_number 230
_space_group_name_Hall '-I 4bd 2c 3'
_space_group_name_H-M_alt 'I a -3 d'
_symmetry_space_group_name_H-M 'I a 3 d'
_atom_type_scat_source IntTabIV
_cell_angle_alpha 90.0
_cell_angle_beta 90.0
_cell_angle_gamma 90.0
_cell_formula_units_Z 8
_cell_length_a 12.0643(3)
_cell_length_b 12.0643(3)
_cell_length_c 12.0643(3)
_cell_measurement_reflns_used 25
_cell_measurement_temperature 293(2)
_cell_measurement_theta_max 20.1
_cell_measurement_theta_min 15.6
_cell_volume 1756
_database_code_amcsd 0009894
_diffrn_measurement_device 'Nonius CAD-4'
_diffrn_radiation_type MoK\a
_diffrn_radiation_wavelength 0.71073
_diffrn_reflns_av_R_equivalents 0.016
_diffrn_reflns_limit_h_max 19
_diffrn_reflns_limit_h_min 0
_diffrn_reflns_limit_k_max 19
_diffrn_reflns_limit_k_min 0
_diffrn_reflns_limit_l_max 19
_diffrn_reflns_limit_l_min 0
_diffrn_reflns_number 2174
_diffrn_reflns_theta_max 35
_exptl_absorpt_correction_T_max 1.00
_exptl_absorpt_correction_T_min 0.90
_exptl_absorpt_correction_type '\y scan (North, Phillips & Mathews, 1968)'
_exptl_crystal_density_diffrn 3.845
_exptl_crystal_size_max 0.15
_exptl_crystal_size_mid 0.15
_exptl_crystal_size_min 0.10
_refine_diff_density_max 0.4
_refine_ls_extinction_coef 'g = 2.31(4)E-6'
_refine_ls_extinction_method secondary
_refine_ls_number_reflns 201
_refine_ls_R_factor_obs 0.011
_refine_ls_structure_factor_coef F
_refine_ls_weighting_details 'w = 1/\s^2^(F)'
_refine_ls_weighting_scheme calc
_refine_ls_wR_factor_obs 0.013
_reflns_number_observed 201
_reflns_number_total 421
_reflns_observed_criterion I>3\s(I)
_cod_data_source_file cr0497.cif
_cod_depositor_comments
;
The following automatic conversions were performed:

'_refine_ls_weighting_scheme' value 'w = 1/\s^2^(F)' was changed to
'calc'. New tag '_refine_ls_weighting_details' was created. The value
of the new tag was set to 'w = 1/\s^2^(F)'.

Automatic conversion script
Id: cif_fix_values 3143 2015-03-26 13:38:13Z robertas 
;
_cod_database_code 2101484

loop_
_space_group_symop_id
_space_group_symop_operation_xyz
1 x,y,z
2 -y+1/4,x+3/4,z+1/4
3 -x+1/2,-y,z+1/2
4 y+1/4,-x+1/4,z+3/4
5 x,-y,-z+1/2
6 y+1/4,x+3/4,-z+3/4
7 -x+1/2,y,-z
8 -y+1/4,-x+1/4,-z+1/4
9 z,x,y
10 -x+1/4,z+3/4,y+1/4
11 -z+1/2,-x,y+1/2
12 x+1/4,-z+1/4,y+3/4
13 z,-x,-y+1/2
14 x+1/4,z+3/4,-y+3/4
15 -z+1/2,x,-y
16 -x+1/4,-z+1/4,-y+1/4
17 y,z,x
18 y+1/2,-z+1/2,-x
19 z+3/4,y+1/4,-x+1/4
20 -y,z+1/2,-x+1/2
21 -z+1/4,-y+1/4,-x+1/4
22 -y+1/2,-z,x+1/2
23 z+3/4,-y+3/4,x+1/4
24 -z+3/4,y+1/4,x+3/4
25 -x,-y,-z
26 y+3/4,-x+1/4,-z+3/4
27 x+1/2,y,-z+1/2
28 -y+3/4,x+3/4,-z+1/4
29 -x,y,z+1/2
30 -y+3/4,-x+1/4,z+1/4
31 x+1/2,-y,z
32 y+3/4,x+3/4,z+3/4
33 -z,-x,-y
34 x+3/4,-z+1/4,-y+3/4
35 z+1/2,x,-y+1/2
36 -x+3/4,z+3/4,-y+1/4
37 -z,x,y+1/2
38 -x+3/4,-z+1/4,y+1/4
39 z+1/2,-x,y
40 x+3/4,z+3/4,y+3/4
41 -y,-z,-x
42 -y+1/2,z+1/2,x
43 -z+1/4,-y+3/4,x+3/4
44 y,-z+1/2,x+1/2
45 z+3/4,y+3/4,x+3/4
46 y+1/2,z,-x+1/2
47 -z+1/4,y+1/4,-x+3/4
48 z+1/4,-y+3/4,-x+1/4
49 x+1/2,y+1/2,z+1/2
50 -y+3/4,x+1/4,z+3/4
51 -x,-y+1/2,z
52 y+3/4,-x+3/4,z+1/4
53 x+1/2,-y+1/2,-z
54 y+3/4,x+1/4,-z+1/4
55 -x,y+1/2,-z+1/2
56 -y+3/4,-x+3/4,-z+3/4
57 z+1/2,x+1/2,y+1/2
58 -x+3/4,z+1/4,y+3/4
59 -z,-x+1/2,y
60 x+3/4,-z+3/4,y+1/4
61 z+1/2,-x+1/2,-y
62 x+3/4,z+1/4,-y+1/4
63 -z,x+1/2,-y+1/2
64 -x+3/4,-z+3/4,-y+3/4
65 y+1/2,z+1/2,x+1/2
66 y,-z,-x+1/2
67 z+1/4,y+3/4,-x+3/4
68 -y+1/2,z,-x
69 -z+3/4,-y+3/4,-x+3/4
70 -y,-z+1/2,x
71 z+1/4,-y+1/4,x+3/4
72 -z+1/4,y+3/4,x+1/4
73 -x+1/2,-y+1/2,-z+1/2
74 y+1/4,-x+3/4,-z+1/4
75 x,y+1/2,-z
76 -y+1/4,x+1/4,-z+3/4
77 -x+1/2,y+1/2,z
78 -y+1/4,-x+3/4,z+3/4
79 x,-y+1/2,z+1/2
80 y+1/4,x+1/4,z+1/4
81 -z+1/2,-x+1/2,-y+1/2
82 x+1/4,-z+3/4,-y+1/4
83 z,x+1/2,-y
84 -x+1/4,z+1/4,-y+3/4
85 -z+1/2,x+1/2,y
86 -x+1/4,-z+3/4,y+3/4
87 z,-x+1/2,y+1/2
88 x+1/4,z+1/4,y+1/4
89 -y+1/2,-z+1/2,-x+1/2
90 -y,z,x+1/2
91 -z+3/4,-y+1/4,x+1/4
92 y+1/2,-z,x
93 z+1/4,y+1/4,x+1/4
94 y,z+1/2,-x
95 -z+3/4,y+3/4,-x+1/4
96 z+3/4,-y+1/4,-x+3/4

loop_
_atom_site_label
_atom_site_fract_x
_atom_site_fract_y
_atom_site_fract_z
Fe .0 .0 .0
Ca .125 .0 .25
Si .375 .0 .25
O .03932(2) .04863(4) .65537(4)

loop_
_cod_related_entry_id
_cod_related_entry_database
_cod_related_entry_code
1 AMCSD 0009894
